data_8104653
loop_
_publ_author_name
'Yuan, Kun'
'Xiong, Wan-Ming'
'Nie, Xu-Liang'
'Peng, Da-Yong'
'Chen, Jing'

_publ_section_title
;
 Crystal structure of 3-(2-ethoxy-2-oxoethyl)-1-ethyl-1H-imidazol-3-ium
 hexafluoridophos-phate(V), C9H15F6N2O2P
;
_journal_issue 5
_journal_name_full 'Zeitschrift f\"ur Kristallographie - New Crystal Structures'
_journal_page_first 1015
_journal_page_last 1017
_journal_paper_doi 10.1515/ncrs-2021-0194
_journal_volume 236
_journal_year 2021
_chemical_formula_moiety 'C9 H15 F6 N2 O2 P'
_chemical_formula_sum 'C9 H15 F6 N2 O2 P'
_chemical_formula_weight 328.20
_chemical_name_systematic '3-(2-ethoxy-2-oxoethyl)-1-ethyl-1H-imidazol-3-ium hexafluoridophos-phate(V)'
_space_group_crystal_system monoclinic
_space_group_IT_number 14
_space_group_name_Hall '-P 2yn'
_space_group_name_H-M_alt 'P 1 21/n 1'
_atom_sites_solution_hydrogens geom
_cell_angle_alpha 90
_cell_angle_beta 104.500(2)
_cell_angle_gamma 90
_cell_formula_units_Z 4
_cell_length_a 8.3781(15)
_cell_length_b 13.970(3)
_cell_length_c 12.904(2)
_cell_measurement_reflns_used 4819
_cell_measurement_temperature 296(2)
_cell_measurement_theta_max 26.99
_cell_measurement_theta_min 2.19
_cell_volume 1462.2(5)
_computing_cell_refinement 'APEX2, SAINT and SADABS [1]'
_computing_data_collection 'APEX2, SAINT and SADABS [1]'
_computing_data_reduction 'APEX2, SAINT and SADABS [1]'
_computing_molecular_graphics 'Diamond 4.0 [4]'
_computing_publication_material 'SHELXL-2014/7 (Sheldrick, 2014) [2,3]'
_computing_structure_refinement 'SHELXL-2014/7 (Sheldrick, 2014) [2,3]'
_computing_structure_solution 'SHELXL-2014/7 (Sheldrick, 2014) [2,3]'
_diffrn_ambient_temperature 296(2)
_diffrn_measured_fraction_theta_full 0.999
_diffrn_measured_fraction_theta_max 0.999
_diffrn_measurement_device_type 'Bruker APEX-II CCD'
_diffrn_measurement_method '\f and \w scans'
_diffrn_radiation_monochromator graphite
_diffrn_radiation_source 'sealed tube'
_diffrn_radiation_type MoK\a
_diffrn_radiation_wavelength 0.71073
_diffrn_reflns_av_R_equivalents 0.0197
_diffrn_reflns_av_unetI/netI 0.0159
_diffrn_reflns_Laue_measured_fraction_full 0.999
_diffrn_reflns_Laue_measured_fraction_max 0.999
_diffrn_reflns_limit_h_max 10
_diffrn_reflns_limit_h_min -10
_diffrn_reflns_limit_k_max 15
_diffrn_reflns_limit_k_min -16
_diffrn_reflns_limit_l_max 15
_diffrn_reflns_limit_l_min -15
_diffrn_reflns_number 11050
_diffrn_reflns_point_group_measured_fraction_full 0.999
_diffrn_reflns_point_group_measured_fraction_max 0.999
_diffrn_reflns_theta_full 25.242
_diffrn_reflns_theta_max 25.498
_diffrn_reflns_theta_min 2.187
_exptl_absorpt_coefficient_mu 0.256
_exptl_crystal_colour colorless
_exptl_crystal_density_diffrn 1.491
_exptl_crystal_description block
_exptl_crystal_F_000 672
_exptl_crystal_size_max 0.210
_exptl_crystal_size_mid 0.170
_exptl_crystal_size_min 0.140
_refine_diff_density_max 0.464
_refine_diff_density_min -0.327
_refine_diff_density_rms 0.059
_refine_ls_abs_structure_details
;
 Flack x determined using 1462 quotients [(I+)-(I-)]/[(I+)+(I-)]
 (Parsons, Flack and Wagner, Acta Crystallogr. B69 (2013) 249-259).
;
_refine_ls_extinction_coef 0.0055(16)
_refine_ls_extinction_expression Fc^*^=kFc[1+0.001xFc^2^\l^3^/sin(2\q)]^-1/4^
_refine_ls_extinction_method 'SHELXL-2014/7 (Sheldrick 2014'
_refine_ls_goodness_of_fit_ref 0.988
_refine_ls_hydrogen_treatment constr
_refine_ls_matrix_type full
_refine_ls_number_parameters 205
_refine_ls_number_reflns 2724
_refine_ls_number_restraints 28
_refine_ls_restrained_S_all 1.002
_refine_ls_R_factor_all 0.0863
_refine_ls_R_factor_gt 0.0677
_refine_ls_shift/su_max 0.000
_refine_ls_shift/su_mean 0.000
_refine_ls_structure_factor_coef Fsqd
_refine_ls_weighting_details 'w=1/[\s^2^(Fo^2^)+(0.0848P)^2^+1.7744P] where P=(Fo^2^+2Fc^2^)/3'
_refine_ls_weighting_scheme calc
_refine_ls_wR_factor_gt 0.1713
_refine_ls_wR_factor_ref 0.1977
_reflns_Friedel_coverage 0.000
_reflns_Friedel_fraction_full .
_reflns_Friedel_fraction_max .
_reflns_number_gt 2028
_reflns_number_total 2724
_reflns_threshold_expression 'I > 2\s(I)'
_cod_data_source_file suppl_j_ncrs-2021-0194_suppl.cif
_cod_data_source_block 5016_0m
_cod_original_cell_volume 1462.3(5)
_cod_original_sg_symbol_H-M 'P 21/n'
_cod_database_code 8104653
_shelx_space_group_comment
;
The symmetry employed for this shelxl refinement is uniquely defined
by the following loop, which should always be used as a source of
symmetry information in preference to the above space-group names.
They are only intended as comments.
;
_shelx_estimated_absorpt_t_min 0.948
_shelx_estimated_absorpt_t_max 0.965

loop_
_space_group_symop_operation_xyz
'x, y, z'
'-x+1/2, y+1/2, -z+1/2'
'-x, -y, -z'
'x-1/2, -y-1/2, z-1/2'

loop_
_atom_site_label
_atom_site_type_symbol
_atom_site_fract_x
_atom_site_fract_y
_atom_site_fract_z
_atom_site_U_iso_or_equiv
_atom_site_adp_type
_atom_site_occupancy
_atom_site_site_symmetry_order
_atom_site_calc_flag
_atom_site_refinement_flags_posn
_atom_site_refinement_flags_adp
_atom_site_refinement_flags_occupancy
_atom_site_disorder_assembly
_atom_site_disorder_group
C1 C -0.215(2) 0.6235(18) 0.341(2) 0.107(8) Uani 0.265(15) 1 d D U P A 1
H1A H -0.2679 0.6186 0.4000 0.128 Uiso 0.265(15) 1 calc R U P A 1
H1B H -0.2162 0.5615 0.3074 0.128 Uiso 0.265(15) 1 calc R U P A 1
C2 C -0.294(3) 0.7010(18) 0.2611(17) 0.112(8) Uani 0.265(15) 1 d D U P A 1
H2A H -0.2258 0.7131 0.2130 0.168 Uiso 0.265(15) 1 calc R U P A 1
H2B H -0.3060 0.7588 0.2988 0.168 Uiso 0.265(15) 1 calc R U P A 1
H2C H -0.4009 0.6797 0.2212 0.168 Uiso 0.265(15) 1 calc R U P A 1
C3 C 0.0885(5) 0.6878(3) 0.3473(3) 0.0744(10) Uani 1 1 d . . . . .
H3 H 0.0904 0.7073 0.2787 0.089 Uiso 1 1 calc R U . . .
C4 C 0.1674(6) 0.6492(3) 0.5167(3) 0.0874(12) Uani 1 1 d . . . . .
H4 H 0.2332 0.6380 0.5851 0.105 Uiso 1 1 calc R U . . .
C5 C 0.0042(7) 0.6381(4) 0.4832(5) 0.1069(17) Uani 1 1 d . . . . .
H5 H -0.0651 0.6171 0.5246 0.128 Uiso 1 1 calc R U . . .
C6 C 0.3859(4) 0.7006(2) 0.4253(3) 0.0654(9) Uani 1 1 d . . . . .
H6A H 0.3879 0.7139 0.3518 0.078 Uiso 1 1 calc R U . . .
H6B H 0.4534 0.6444 0.4486 0.078 Uiso 1 1 calc R U . . .
C7 C 0.4584(5) 0.7843(3) 0.4944(3) 0.0683(9) Uani 1 1 d . . . . .
C8 C 0.6852(7) 0.8905(4) 0.5296(5) 0.1161(18) Uani 1 1 d . . . . .
H8A H 0.6118 0.9450 0.5239 0.139 Uiso 1 1 calc R U . . .
H8B H 0.7240 0.8738 0.6047 0.139 Uiso 1 1 calc R U . . .
C9 C 0.8191(10) 0.9145(6) 0.4887(7) 0.186(4) Uani 1 1 d . . . . .
H9A H 0.8884 0.8595 0.4910 0.280 Uiso 1 1 calc R U . . .
H9B H 0.8810 0.9650 0.5310 0.280 Uiso 1 1 calc R U . . .
H9C H 0.7798 0.9357 0.4160 0.280 Uiso 1 1 calc R U . . .
N1 N -0.0432(4) 0.6629(3) 0.3780(3) 0.0974(12) Uani 1 1 d D . . . .
N2 N 0.2178(4) 0.6806(2) 0.4296(2) 0.0625(7) Uani 1 1 d . . . . .
O1 O 0.4026(4) 0.8196(2) 0.5618(2) 0.0909(9) Uani 1 1 d . . . . .
O2 O 0.5963(3) 0.80970(19) 0.4704(2) 0.0791(8) Uani 1 1 d . . . . .
P1 P 0.21382(14) 0.92432(7) 0.20331(8) 0.0741(4) Uani 1 1 d . . . . .
F1 F 0.3934(4) 0.9605(3) 0.2159(4) 0.1680(16) Uani 1 1 d . . . B 1
F2 F 0.0353(4) 0.8861(3) 0.1873(3) 0.1488(14) Uani 1 1 d . . . C 1
F3 F 0.1626(4) 1.02882(19) 0.2258(2) 0.1221(11) Uani 1 1 d . . . D 1
F4 F 0.2675(5) 0.8199(2) 0.1817(3) 0.1370(13) Uani 1 1 d . . . E 1
F5 F 0.2497(5) 0.9010(2) 0.3253(2) 0.1282(12) Uani 1 1 d . . . F 1
F6 F 0.1809(5) 0.9463(3) 0.0801(2) 0.1323(12) Uani 1 1 d . . . G 1
C2A C -0.2120(9) 0.6706(8) 0.3010(8) 0.111(3) Uani 0.735(15) 1 d D U P A 2
H2AA H -0.2871 0.7049 0.3340 0.133 Uiso 0.735(15) 1 calc R U P A 2
H2AB H -0.2049 0.7045 0.2367 0.133 Uiso 0.735(15) 1 calc R U P A 2
C1A C -0.2678(12) 0.5757(7) 0.2759(10) 0.155(4) Uani 0.735(15) 1 d D U P A 2
H1AA H -0.3757 0.5770 0.2279 0.233 Uiso 0.735(15) 1 calc R U P A 2
H1AB H -0.2723 0.5428 0.3404 0.233 Uiso 0.735(15) 1 calc R U P A 2
H1AC H -0.1931 0.5430 0.2425 0.233 Uiso 0.735(15) 1 calc R U P A 2

loop_
_atom_site_aniso_label
_atom_site_aniso_U_11
_atom_site_aniso_U_22
_atom_site_aniso_U_33
_atom_site_aniso_U_23
_atom_site_aniso_U_13
_atom_site_aniso_U_12
C1 0.085(11) 0.109(12) 0.121(11) 0.015(8) 0.017(8) 0.000(8)
C2 0.089(13) 0.170(17) 0.084(11) 0.022(11) 0.031(9) 0.015(12)
C3 0.066(2) 0.082(3) 0.076(2) -0.0056(19) 0.0196(18) 0.0042(19)
C4 0.103(3) 0.093(3) 0.070(2) 0.003(2) 0.028(2) -0.021(2)
C5 0.103(4) 0.124(4) 0.113(4) -0.020(3) 0.061(3) -0.034(3)
C6 0.065(2) 0.0588(19) 0.073(2) -0.0090(16) 0.0175(16) -0.0043(16)
C7 0.080(2) 0.058(2) 0.064(2) -0.0046(16) 0.0126(18) -0.0040(17)
C8 0.114(4) 0.096(3) 0.136(4) -0.042(3) 0.026(3) -0.046(3)
C9 0.186(7) 0.185(8) 0.212(8) -0.082(6) 0.094(6) -0.126(6)
N1 0.066(2) 0.129(3) 0.100(3) -0.024(2) 0.0261(19) -0.004(2)
N2 0.0686(17) 0.0568(16) 0.0639(16) -0.0042(12) 0.0197(14) -0.0040(13)
O1 0.110(2) 0.0830(19) 0.0874(19) -0.0277(15) 0.0390(17) -0.0150(16)
O2 0.0775(17) 0.0752(17) 0.0857(18) -0.0179(13) 0.0226(14) -0.0218(13)
P1 0.0920(8) 0.0628(6) 0.0635(6) 0.0013(4) 0.0122(5) -0.0091(5)
F1 0.106(2) 0.179(4) 0.210(4) 0.002(3) 0.022(2) -0.049(2)
F2 0.104(2) 0.174(3) 0.166(3) -0.002(3) 0.029(2) -0.042(2)
F3 0.188(3) 0.0738(17) 0.105(2) 0.0111(14) 0.038(2) 0.0220(18)
F4 0.215(4) 0.0813(19) 0.127(2) -0.0079(16) 0.065(2) 0.020(2)
F5 0.215(4) 0.0894(18) 0.0696(16) 0.0084(13) 0.0156(18) 0.011(2)
F6 0.189(3) 0.132(3) 0.0733(17) 0.0136(16) 0.0271(18) -0.002(2)
C2A 0.076(5) 0.139(7) 0.120(6) 0.014(5) 0.032(4) 0.006(5)
C1A 0.107(6) 0.156(9) 0.182(10) -0.016(7) -0.003(6) -0.032(6)

loop_
_atom_type_symbol
_atom_type_description
_atom_type_scat_dispersion_real
_atom_type_scat_dispersion_imag
_atom_type_scat_source
C C 0.0033 0.0016 'International Tables Vol C Tables 4.2.6.8 and 6.1.1.4'
H H 0.0000 0.0000 'International Tables Vol C Tables 4.2.6.8 and 6.1.1.4'
F F 0.0171 0.0103 'International Tables Vol C Tables 4.2.6.8 and 6.1.1.4'
N N 0.0061 0.0033 'International Tables Vol C Tables 4.2.6.8 and 6.1.1.4'
O O 0.0106 0.0060 'International Tables Vol C Tables 4.2.6.8 and 6.1.1.4'
P P 0.1023 0.0942 'International Tables Vol C Tables 4.2.6.8 and 6.1.1.4'

loop_
_geom_angle_atom_site_label_1
_geom_angle_atom_site_label_2
_geom_angle_atom_site_label_3
_geom_angle
_geom_angle_site_symmetry_1
_geom_angle_site_symmetry_3
N1 C1 C2 100.0(16) . .
N1 C1 H1A 111.8 . .
C2 C1 H1A 111.8 . .
N1 C1 H1B 111.8 . .
C2 C1 H1B 111.8 . .
H1A C1 H1B 109.5 . .
C1 C2 H2A 109.5 . .
C1 C2 H2B 109.5 . .
H2A C2 H2B 109.5 . .
C1 C2 H2C 109.5 . .
H2A C2 H2C 109.5 . .
H2B C2 H2C 109.5 . .
N1 C3 N2 108.7(4) . .
N1 C3 H3 125.6 . .
N2 C3 H3 125.6 . .
C5 C4 N2 105.8(4) . .
C5 C4 H4 127.1 . .
N2 C4 H4 127.1 . .
C4 C5 N1 108.2(4) . .
C4 C5 H5 125.9 . .
N1 C5 H5 125.9 . .
N2 C6 C7 112.2(3) . .
N2 C6 H6A 109.2 . .
C7 C6 H6A 109.2 . .
N2 C6 H6B 109.2 . .
C7 C6 H6B 109.2 . .
H6A C6 H6B 107.9 . .
O1 C7 O2 126.0(3) . .
O1 C7 C6 125.5(4) . .
O2 C7 C6 108.5(3) . .
C9 C8 O2 110.0(5) . .
C9 C8 H8A 109.7 . .
O2 C8 H8A 109.7 . .
C9 C8 H8B 109.7 . .
O2 C8 H8B 109.7 . .
H8A C8 H8B 108.2 . .
C8 C9 H9A 109.5 . .
C8 C9 H9B 109.5 . .
H9A C9 H9B 109.5 . .
C8 C9 H9C 109.5 . .
H9A C9 H9C 109.5 . .
H9B C9 H9C 109.5 . .
C3 N1 C5 108.2(4) . .
C3 N1 C1 144.7(11) . .
C5 N1 C1 103.7(10) . .
C3 N1 C2A 120.1(5) . .
C5 N1 C2A 131.6(5) . .
C3 N2 C4 109.0(3) . .
C3 N2 C6 124.4(3) . .
C4 N2 C6 126.5(3) . .
C7 O2 C8 116.6(3) . .
F2 P1 F1 178.0(2) . .
F2 P1 F5 89.9(2) . .
F1 P1 F5 91.4(2) . .
F2 P1 F3 92.6(2) . .
F1 P1 F3 88.9(2) . .
F5 P1 F3 90.05(16) . .
F2 P1 F6 90.7(2) . .
F1 P1 F6 87.9(2) . .
F5 P1 F6 178.7(2) . .
F3 P1 F6 91.06(18) . .
F2 P1 F4 88.1(2) . .
F1 P1 F4 90.4(2) . .
F5 P1 F4 89.62(17) . .
F3 P1 F4 179.2(2) . .
F6 P1 F4 89.27(19) . .
C1A C2A N1 106.5(9) . .
C1A C2A H2AA 110.4 . .
N1 C2A H2AA 110.4 . .
C1A C2A H2AB 110.4 . .
N1 C2A H2AB 110.4 . .
H2AA C2A H2AB 108.6 . .
C2A C1A H1AA 109.5 . .
C2A C1A H1AB 109.5 . .
H1AA C1A H1AB 109.5 . .
C2A C1A H1AC 109.5 . .
H1AA C1A H1AC 109.5 . .
H1AB C1A H1AC 109.5 . .

loop_
_geom_bond_atom_site_label_1
_geom_bond_atom_site_label_2
_geom_bond_distance
_geom_bond_site_symmetry_2
C1 N1 1.502(16) .
C1 C2 1.530(18) .
C1 H1A 0.9700 .
C1 H1B 0.9700 .
C2 H2A 0.9600 .
C2 H2B 0.9600 .
C2 H2C 0.9600 .
C3 N1 1.309(5) .
C3 N2 1.317(5) .
C3 H3 0.9300 .
C4 C5 1.336(6) .
C4 N2 1.368(5) .
C4 H4 0.9300 .
C5 N1 1.360(6) .
C5 H5 0.9300 .
C6 N2 1.451(4) .
C6 C7 1.504(5) .
C6 H6A 0.9700 .
C6 H6B 0.9700 .
C7 O1 1.192(4) .
C7 O2 1.317(4) .
C8 C9 1.395(8) .
C8 O2 1.459(5) .
C8 H8A 0.9700 .
C8 H8B 0.9700 .
C9 H9A 0.9600 .
C9 H9B 0.9600 .
C9 H9C 0.9600 .
N1 C2A 1.515(9) .
P1 F2 1.552(3) .
P1 F1 1.557(3) .
P1 F5 1.561(3) .
P1 F3 1.569(3) .
P1 F6 1.574(3) .
P1 F4 1.572(3) .
C2A C1A 1.416(11) .
C2A H2AA 0.9700 .
C2A H2AB 0.9700 .
C1A H1AA 0.9600 .
C1A H1AB 0.9600 .
C1A H1AC 0.9600 .

loop_
_geom_torsion_atom_site_label_1
_geom_torsion_atom_site_label_2
_geom_torsion_atom_site_label_3
_geom_torsion_atom_site_label_4
_geom_torsion
_geom_torsion_site_symmetry_1
_geom_torsion_site_symmetry_2
_geom_torsion_site_symmetry_3
_geom_torsion_site_symmetry_4
N2 C4 C5 N1 -0.3(6) . . . .
N2 C6 C7 O1 14.4(6) . . . .
N2 C6 C7 O2 -167.7(3) . . . .
N2 C3 N1 C5 -0.6(5) . . . .
N2 C3 N1 C1 -154.3(17) . . . .
N2 C3 N1 C2A 176.0(5) . . . .
C4 C5 N1 C3 0.6(6) . . . .
C4 C5 N1 C1 165.3(12) . . . .
C4 C5 N1 C2A -175.5(6) . . . .
C2 C1 N1 C3 -61(3) . . . .
C2 C1 N1 C5 144.9(15) . . . .
N1 C3 N2 C4 0.4(5) . . . .
N1 C3 N2 C6 178.7(3) . . . .
C5 C4 N2 C3 0.0(5) . . . .
C5 C4 N2 C6 -178.3(4) . . . .
C7 C6 N2 C3 115.9(4) . . . .
C7 C6 N2 C4 -66.1(5) . . . .
O1 C7 O2 C8 -2.2(6) . . . .
C6 C7 O2 C8 180.0(4) . . . .
C9 C8 O2 C7 -174.4(6) . . . .
C3 N1 C2A C1A 110.6(8) . . . .
C5 N1 C2A C1A -73.7(10) . . . .
